data_4077613
loop_
_publ_author_name
'Feil, Florian'
'Harder, Sjoerd'

_publ_section_title
;
 \a,\a-Bis(trimethylsilyl)-Substituted Benzyl Complexes of Potassium and
 Calcium
;
_journal_issue 24
_journal_name_full Organometallics
_journal_page_first 5010
_journal_paper_doi 10.1021/om0006209
_journal_volume 19
_journal_year 2000
_chemical_formula_sum 'C13 H23 K Si2'
_chemical_formula_weight 274.59
_chemical_name_common (bis(TMS)benzyl)potassium
_chemical_name_systematic
; 
 ? 
;
_space_group_IT_number 19
_symmetry_space_group_name_Hall 'P 2ac 2ab'
_symmetry_space_group_name_H-M 'P 21 21 21'
_atom_sites_solution_hydrogens geom
_atom_sites_solution_primary direct
_atom_sites_solution_secondary difmap
_audit_creation_method SHELXL-97
_cell_angle_alpha 90.00
_cell_angle_beta 90.00
_cell_angle_gamma 90.00
_cell_formula_units_Z 4
_cell_length_a 6.5946(6)
_cell_length_b 13.3880(10)
_cell_length_c 17.544(2)
_cell_measurement_temperature 183(2)
_cell_volume 1548.9(3)
_computing_structure_refinement 'SHELXL-97 (Sheldrick, 1997)'
_computing_structure_solution DIRDIF
_diffrn_ambient_temperature 183(2)
_diffrn_measured_fraction_theta_full 0.999
_diffrn_measured_fraction_theta_max 0.999
_diffrn_radiation_monochromator graphite
_diffrn_radiation_source 'fine-focus sealed tube'
_diffrn_radiation_type MoK\a
_diffrn_radiation_wavelength 0.71073
_diffrn_reflns_av_R_equivalents 0.0192
_diffrn_reflns_av_sigmaI/netI 0.0426
_diffrn_reflns_limit_h_max 8
_diffrn_reflns_limit_h_min -8
_diffrn_reflns_limit_k_max 17
_diffrn_reflns_limit_k_min -17
_diffrn_reflns_limit_l_max 23
_diffrn_reflns_limit_l_min -23
_diffrn_reflns_number 4306
_diffrn_reflns_theta_full 27.97
_diffrn_reflns_theta_max 27.97
_diffrn_reflns_theta_min 1.91
_exptl_absorpt_coefficient_mu 0.474
_exptl_crystal_density_diffrn 1.178
_exptl_crystal_density_method 'not measured'
_exptl_crystal_F_000 592
_refine_diff_density_max 0.272
_refine_diff_density_min -0.167
_refine_diff_density_rms 0.047
_refine_ls_abs_structure_details 'Flack H D (1983), Acta Cryst. A39, 876-881'
_refine_ls_abs_structure_Flack -0.07(5)
_refine_ls_extinction_method none
_refine_ls_goodness_of_fit_ref 1.056
_refine_ls_hydrogen_treatment mixed
_refine_ls_matrix_type full
_refine_ls_number_parameters 237
_refine_ls_number_reflns 3731
_refine_ls_number_restraints 0
_refine_ls_restrained_S_all 1.056
_refine_ls_R_factor_all 0.0566
_refine_ls_R_factor_gt 0.0337
_refine_ls_shift/su_max 0.001
_refine_ls_shift/su_mean 0.000
_refine_ls_structure_factor_coef Fsqd
_refine_ls_weighting_details 'w=1/[\s^2^(Fo^2^)+(0.0386P)^2^+0.0475P] where P=(Fo^2^+2Fc^2^)/3'
_refine_ls_weighting_scheme calc
_refine_ls_wR_factor_gt 0.0696
_refine_ls_wR_factor_ref 0.0758
_reflns_number_gt 3129
_reflns_number_total 3731
_reflns_threshold_expression >2sigma(I)
_cod_data_source_file om0006209.cif
_cod_data_source_block k240
_cod_depositor_comments
;
The following automatic conversions were performed:

'_refine_ls_weighting_scheme' value 'calc
w=1/[\s^2^(Fo^2^)+(0.0386P)^2^+0.0475P] where P=(Fo^2^+2Fc^2^)/3' was
changed to 'calc'. New tag '_refine_ls_weighting_details' was
created. The value of the new tag was set to
'w=1/[\s^2^(Fo^2^)+(0.0386P)^2^+0.0475P] where P=(Fo^2^+2Fc^2^)/3'.

Automatic conversion script
Id: cif_fix_values 3143 2015-03-26 13:38:13Z robertas 
;
_cod_database_code 4077613

loop_
_symmetry_equiv_pos_as_xyz
'x, y, z'
'-x+1/2, -y, z+1/2'
'-x, y+1/2, -z+1/2'
'x+1/2, -y+1/2, -z'

loop_
_atom_site_label
_atom_site_type_symbol
_atom_site_fract_x
_atom_site_fract_y
_atom_site_fract_z
_atom_site_U_iso_or_equiv
_atom_site_adp_type
_atom_site_occupancy
_atom_site_calc_flag
K K 0.26559(8) 0.13705(4) 0.63675(3) 0.04111(15) Uani 1 d
Si1 Si 0.68258(8) -0.00558(5) 0.75395(3) 0.02515(13) Uani 1 d
Si2 Si 0.52420(9) -0.09368(4) 0.59565(3) 0.02553(13) Uani 1 d
C1 C 0.7452(3) 0.08667(15) 0.61298(10) 0.0223(4) Uani 1 d
C2 C 0.7625(3) 0.18548(15) 0.64287(12) 0.0279(4) Uani 1 d
C3 C 0.8614(3) 0.26226(17) 0.60488(16) 0.0325(5) Uani 1 d
C4 C 0.9533(4) 0.24603(19) 0.53490(15) 0.0352(5) Uani 1 d
C5 C 0.9433(3) 0.15109(19) 0.50418(13) 0.0322(5) Uani 1 d
C6 C 0.8446(3) 0.07434(17) 0.54111(12) 0.0264(5) Uani 1 d
C7 C 0.6364(3) 0.00783(15) 0.65169(11) 0.0231(4) Uani 1 d
C8 C 0.6959(5) -0.1409(2) 0.78416(17) 0.0436(6) Uani 1 d
C9 C 0.9398(4) 0.0441(3) 0.78136(16) 0.0426(6) Uani 1 d
C10 C 0.5001(5) 0.0544(3) 0.82177(17) 0.0488(7) Uani 1 d
C11 C 0.2992(4) -0.1503(2) 0.64603(18) 0.0451(7) Uani 1 d
C12 C 0.6968(5) -0.1995(2) 0.56839(18) 0.0448(7) Uani 1 d
C13 C 0.4133(5) -0.0452(2) 0.50350(15) 0.0408(6) Uani 1 d
H2 H 0.705(4) 0.1962(16) 0.6923(13) 0.021(5) Uiso 1 d
H3 H 0.855(4) 0.3223(19) 0.6264(13) 0.030(6) Uiso 1 d
H4 H 0.015(5) 0.294(2) 0.5125(15) 0.046(8) Uiso 1 d
H5 H 0.999(4) 0.1354(18) 0.4592(13) 0.028(6) Uiso 1 d
H6 H 0.845(3) 0.0116(18) 0.5154(12) 0.023(5) Uiso 1 d
H81 H 0.261(5) 0.357(2) 0.6675(17) 0.050(8) Uiso 1 d
H82 H 0.210(6) 0.321(3) 0.746(2) 0.083(12) Uiso 1 d
H83 H 0.420(6) 0.331(3) 0.720(2) 0.075(12) Uiso 1 d
H91 H 0.973(5) 0.027(2) 0.8359(17) 0.059(9) Uiso 1 d
H92 H 0.045(6) 0.010(2) 0.7504(18) 0.067(9) Uiso 1 d
H93 H -0.053(5) 0.112(2) 0.7747(16) 0.053(9) Uiso 1 d
H101 H 0.484(5) 0.123(3) 0.8140(17) 0.057(10) Uiso 1 d
H102 H 0.373(6) 0.027(3) 0.818(2) 0.072(11) Uiso 1 d
H103 H 0.539(5) 0.047(2) 0.8708(18) 0.060(9) Uiso 1 d
H111 H 0.259(6) -0.210(3) 0.6218(19) 0.073(10) Uiso 1 d
H112 H 0.328(6) -0.163(3) 0.699(2) 0.084(12) Uiso 1 d
H113 H 0.195(9) -0.104(4) 0.648(3) 0.15(2) Uiso 1 d
H121 H 0.747(5) -0.230(2) 0.615(2) 0.063(10) Uiso 1 d
H122 H 0.824(6) -0.178(2) 0.5400(18) 0.061(9) Uiso 1 d
H123 H 0.634(6) -0.249(3) 0.539(2) 0.073(11) Uiso 1 d
H131 H 0.374(5) -0.096(2) 0.4734(18) 0.057(9) Uiso 1 d
H132 H 0.271(7) -0.016(3) 0.512(2) 0.106(14) Uiso 1 d
H133 H 0.488(8) 0.000(4) 0.483(2) 0.109(15) Uiso 1 d

loop_
_atom_site_aniso_label
_atom_site_aniso_U_11
_atom_site_aniso_U_22
_atom_site_aniso_U_33
_atom_site_aniso_U_23
_atom_site_aniso_U_13
_atom_site_aniso_U_12
K 0.0302(3) 0.0397(3) 0.0533(3) -0.0058(3) -0.0087(2) 0.0099(2)
Si1 0.0207(2) 0.0327(3) 0.0221(2) 0.0017(3) -0.0014(2) 0.0010(2)
Si2 0.0260(3) 0.0230(3) 0.0277(3) -0.0016(2) -0.0013(2) -0.0009(2)
C1 0.0180(9) 0.0252(9) 0.0237(9) 0.0004(8) -0.0048(7) 0.0032(8)
C2 0.0227(10) 0.0298(11) 0.0312(11) -0.0014(9) -0.0022(9) 0.0028(9)
C3 0.0256(11) 0.0228(10) 0.0491(15) 0.0006(10) -0.0084(10) -0.0009(8)
C4 0.0212(11) 0.0375(13) 0.0471(14) 0.0170(11) -0.0044(10) -0.0033(10)
C5 0.0222(10) 0.0449(14) 0.0294(11) 0.0062(10) 0.0010(9) -0.0007(10)
C6 0.0234(10) 0.0286(11) 0.0272(10) -0.0004(9) -0.0017(8) -0.0011(8)
C7 0.0242(10) 0.0238(10) 0.0214(9) -0.0019(9) -0.0014(7) 0.0012(8)
C8 0.0523(18) 0.0415(14) 0.0369(14) 0.0149(12) -0.0087(13) -0.0020(14)
C9 0.0300(13) 0.0613(19) 0.0366(14) 0.0074(13) -0.0084(11) -0.0059(13)
C10 0.0375(16) 0.077(2) 0.0322(14) -0.0039(14) 0.0070(12) 0.0111(15)
C11 0.0386(15) 0.0496(16) 0.0471(16) 0.0008(14) 0.0009(13) -0.0168(13)
C12 0.0451(17) 0.0315(13) 0.0578(17) -0.0144(12) 0.0012(14) 0.0067(12)
C13 0.0500(16) 0.0377(14) 0.0348(13) -0.0020(12) -0.0164(12) -0.0076(13)

loop_
_atom_type_symbol
_atom_type_description
_atom_type_scat_dispersion_real
_atom_type_scat_dispersion_imag
_atom_type_scat_source
C C 0.0033 0.0016 'International Tables Vol C Tables 4.2.6.8 and 6.1.1.4'
H H 0.0000 0.0000 'International Tables Vol C Tables 4.2.6.8 and 6.1.1.4'
Si Si 0.0817 0.0704 'International Tables Vol C Tables 4.2.6.8 and 6.1.1.4'
K K 0.2009 0.2494 'International Tables Vol C Tables 4.2.6.8 and 6.1.1.4'

loop_
_geom_angle_atom_site_label_1
_geom_angle_atom_site_label_2
_geom_angle_atom_site_label_3
_geom_angle
_geom_angle_site_symmetry_1
_geom_angle_site_symmetry_3
C7 K C4 149.70(7) . 1_455
C7 K C5 130.25(6) . 1_455
C4 K C5 25.53(7) 1_455 1_455
C7 K C3 174.07(6) . 1_455
C4 K C3 25.39(7) 1_455 1_455
C5 K C3 43.84(7) 1_455 1_455
C7 K C1 26.27(5) . .
C4 K C1 132.05(6) 1_455 .
C5 K C1 124.84(6) 1_455 .
C3 K C1 153.45(6) 1_455 .
C7 K C8 114.85(7) . 3_656
C4 K C8 82.47(8) 1_455 3_656
C5 K C8 108.00(8) 1_455 3_656
C3 K C8 70.40(7) 1_455 3_656
C1 K C8 99.55(7) . 3_656
C7 K C2 46.48(5) . .
C4 K C2 125.45(6) 1_455 .
C5 K C2 132.26(6) 1_455 .
C3 K C2 136.15(6) 1_455 .
C1 K C2 24.93(5) . .
C8 K C2 74.66(7) 3_656 .
C7 K C6 124.98(6) . 1_455
C4 K C6 43.70(6) 1_455 1_455
C5 K C6 24.21(6) 1_455 1_455
C3 K C6 49.70(6) 1_455 1_455
C1 K C6 133.46(5) . 1_455
C8 K C6 120.10(7) 3_656 1_455
C2 K C6 151.29(6) . 1_455
C7 K C2 154.86(6) . 1_455
C4 K C2 43.50(6) 1_455 1_455
C5 K C2 49.56(6) 1_455 1_455
C3 K C2 24.14(6) 1_455 1_455
C1 K C2 174.39(5) . 1_455
C8 K C2 83.64(7) 3_656 1_455
C2 K C2 157.46(7) . 1_455
C6 K C2 41.51(5) 1_455 1_455
C7 K C13 55.49(6) . .
C4 K C13 97.34(7) 1_455 .
C5 K C13 74.81(7) 1_455 .
C3 K C13 118.57(7) 1_455 .
C1 K C13 60.19(6) . .
C8 K C13 152.34(8) 3_656 .
C2 K C13 83.36(7) . .
C6 K C13 73.90(6) 1_455 .
C2 K C13 115.20(6) 1_455 .
C7 K C1 133.83(5) . 1_455
C4 K C1 51.17(6) 1_455 1_455
C5 K C1 42.95(5) 1_455 1_455
C3 K C1 42.91(5) 1_455 1_455
C1 K C1 152.91(7) . 1_455
C8 K C1 107.35(7) 3_656 1_455
C2 K C1 175.04(5) . 1_455
C6 K C1 23.86(5) 1_455 1_455
C2 K C1 23.75(5) 1_455 1_455
C13 K C1 93.34(6) . 1_455
C7 K Si2 30.56(4) . .
C4 K Si2 127.18(6) 1_455 .
C5 K Si2 102.85(5) 1_455 .
C3 K Si2 144.02(5) 1_455 .
C1 K Si2 48.52(4) . .
C8 K Si2 145.36(6) 3_656 .
C2 K Si2 73.05(4) . .
C6 K Si2 94.43(4) 1_455 .
C2 K Si2 129.44(4) 1_455 .
C13 K Si2 30.76(4) . .
C1 K Si2 105.87(4) 1_455 .
C7 K Si1 26.56(4) . .
C4 K Si1 176.23(6) 1_455 .
C5 K Si1 152.36(5) 1_455 .
C3 K Si1 158.38(5) 1_455 .
C1 K Si1 44.56(3) . .
C8 K Si1 99.46(6) 3_656 .
C2 K Si1 52.50(4) . .
C6 K Si1 136.07(4) 1_455 .
C2 K Si1 139.74(4) 1_455 .
C13 K Si1 79.45(5) . .
C1 K Si1 130.60(4) 1_455 .
Si2 K Si1 49.944(15) . .
C7 Si1 C10 118.31(12) . .
C7 Si1 C9 111.44(11) . .
C10 Si1 C9 105.37(15) . .
C7 Si1 C8 112.15(12) . .
C10 Si1 C8 105.23(16) . .
C9 Si1 C8 103.00(15) . .
C7 Si1 K 47.34(6) . .
C10 Si1 K 70.99(10) . .
C9 Si1 K 126.31(10) . .
C8 Si1 K 130.18(10) . .
C7 Si2 C12 116.79(12) . .
C7 Si2 C11 111.36(12) . .
C12 Si2 C11 107.03(15) . .
C7 Si2 C13 111.12(11) . .
C12 Si2 C13 106.01(14) . .
C11 Si2 C13 103.56(14) . .
C7 Si2 K 56.50(6) . .
C12 Si2 K 169.86(11) . .
C11 Si2 K 83.02(11) . .
C13 Si2 K 72.14(10) . .
C2 C1 C6 113.21(19) . .
C2 C1 C7 122.93(18) . .
C6 C1 C7 123.86(19) . .
C2 C1 K 80.71(12) . .
C6 C1 K 125.51(13) . .
C7 C1 K 67.02(10) . .
C2 C1 K 72.63(12) . 1_655
C6 C1 K 71.34(12) . 1_655
C7 C1 K 124.59(12) . 1_655
K C1 K 152.91(7) . 1_655
C3 C2 C1 123.2(2) . .
C3 C2 K 126.10(15) . .
C1 C2 K 74.35(12) . .
C3 C2 K 70.46(13) . 1_655
C1 C2 K 83.62(12) . 1_655
K C2 K 157.46(7) . 1_655
C4 C3 C2 121.0(2) . .
C4 C3 K 73.05(13) . 1_655
C2 C3 K 85.39(13) . 1_655
C5 C4 C3 117.9(2) . .
C5 C4 K 79.82(14) . 1_655
C3 C4 K 81.56(14) . 1_655
C6 C5 C4 121.7(2) . .
C6 C5 K 85.83(13) . 1_655
C4 C5 K 74.65(13) . 1_655
C5 C6 C1 123.0(2) . .
C5 C6 K 69.96(13) . 1_655
C1 C6 K 84.79(12) . 1_655
C1 C7 Si1 116.74(14) . .
C1 C7 Si2 119.32(14) . .
Si1 C7 Si2 121.37(11) . .
C1 C7 K 86.71(12) . .
Si1 C7 K 106.10(8) . .
Si2 C7 K 92.95(7) . .
Si1 C8 K 171.12(15) . 3_646
Si2 C13 K 77.11(9) . .

loop_
_geom_bond_atom_site_label_1
_geom_bond_atom_site_label_2
_geom_bond_distance
_geom_bond_site_symmetry_2
K C7 3.007(2) .
K C4 3.093(2) 1_455
K C5 3.156(2) 1_455
K C3 3.198(2) 1_455
K C1 3.261(2) .
K C8 3.290(3) 3_656
K C2 3.342(2) .
K C6 3.351(2) 1_455
K C2 3.382(2) 1_455
K C13 3.517(3) .
K C1 3.522(2) 1_455
K Si2 3.6016(8) .
K Si1 3.9289(8) .
Si1 C7 1.829(2) .
Si1 C10 1.873(3) .
Si1 C9 1.884(3) .
Si1 C8 1.890(3) .
Si2 C7 1.833(2) .
Si2 C12 1.879(3) .
Si2 C11 1.886(3) .
Si2 C13 1.890(3) .
C1 C2 1.428(3) .
C1 C6 1.431(3) .
C1 C7 1.446(3) .
C1 K 3.522(2) 1_655
C2 C3 1.388(3) .
C2 K 3.382(2) 1_655
C3 C4 1.386(4) .
C3 K 3.198(2) 1_655
C4 C5 1.382(4) .
C4 K 3.092(2) 1_655
C5 C6 1.378(3) .
C5 K 3.156(2) 1_655
C6 K 3.351(2) 1_655
C8 K 3.290(3) 3_646

loop_
_geom_torsion_atom_site_label_1
_geom_torsion_atom_site_label_2
_geom_torsion_atom_site_label_3
_geom_torsion_atom_site_label_4
_geom_torsion
_geom_torsion_site_symmetry_1
_geom_torsion_site_symmetry_4
C4 K Si1 C7 -7.8(8) 1_455 .
C5 K Si1 C7 45.16(13) 1_455 .
C3 K Si1 C7 171.90(15) 1_455 .
C1 K Si1 C7 -34.23(10) . .
C8 K Si1 C7 -128.27(11) 3_656 .
C2 K Si1 C7 -66.04(10) . .
C6 K Si1 C7 76.79(11) 1_455 .
C2 K Si1 C7 140.41(11) 1_455 .
C13 K Si1 C7 23.66(11) . .
C1 K Si1 C7 108.98(10) 1_455 .
Si2 K Si1 C7 33.47(9) . .
C7 K Si1 C10 -178.02(16) . .
C4 K Si1 C10 174.2(8) 1_455 .
C5 K Si1 C10 -132.86(17) 1_455 .
C3 K Si1 C10 -6.13(18) 1_455 .
C1 K Si1 C10 147.75(14) . .
C8 K Si1 C10 53.70(15) 3_656 .
C2 K Si1 C10 115.93(14) . .
C6 K Si1 C10 -101.23(14) 1_455 .
C2 K Si1 C10 -37.61(15) 1_455 .
C13 K Si1 C10 -154.37(14) . .
C1 K Si1 C10 -69.05(14) 1_455 .
Si2 K Si1 C10 -144.56(13) . .
C7 K Si1 C9 86.54(15) . .
C4 K Si1 C9 78.8(8) 1_455 .
C5 K Si1 C9 131.70(16) 1_455 .
C3 K Si1 C9 -101.56(17) 1_455 .
C1 K Si1 C9 52.31(13) . .
C8 K Si1 C9 -41.73(14) 3_656 .
C2 K Si1 C9 20.50(13) . .
C6 K Si1 C9 163.33(13) 1_455 .
C2 K Si1 C9 -133.04(13) 1_455 .
C13 K Si1 C9 110.20(14) . .
C1 K Si1 C9 -164.48(13) 1_455 .
Si2 K Si1 C9 120.01(12) . .
C7 K Si1 C8 -83.85(16) . .
C4 K Si1 C8 -91.6(8) 1_455 .
C5 K Si1 C8 -38.68(17) 1_455 .
C3 K Si1 C8 88.05(18) 1_455 .
C1 K Si1 C8 -118.08(15) . .
C8 K Si1 C8 147.88(8) 3_656 .
C2 K Si1 C8 -149.89(14) . .
C6 K Si1 C8 -7.05(15) 1_455 .
C2 K Si1 C8 56.57(15) 1_455 .
C13 K Si1 C8 -60.19(14) . .
C1 K Si1 C8 25.13(15) 1_455 .
Si2 K Si1 C8 -50.38(14) . .
C4 K Si2 C7 147.87(10) 1_455 .
C5 K Si2 C7 156.52(9) 1_455 .
C3 K Si2 C7 175.58(11) 1_455 .
C1 K Si2 C7 31.03(9) . .
C8 K Si2 C7 3.92(13) 3_656 .
C2 K Si2 C7 25.86(8) . .
C6 K Si2 C7 179.50(8) 1_455 .
C2 K Si2 C7 -155.84(9) 1_455 .
C13 K Si2 C7 131.87(13) . .
C1 K Si2 C7 -159.18(8) 1_455 .
Si1 K Si2 C7 -29.02(7) . .
C7 K Si2 C12 -50.9(6) . .
C4 K Si2 C12 97.0(6) 1_455 .
C5 K Si2 C12 105.7(6) 1_455 .
C3 K Si2 C12 124.7(6) 1_455 .
C1 K Si2 C12 -19.8(6) . .
C8 K Si2 C12 -46.9(6) 3_656 .
C2 K Si2 C12 -25.0(6) . .
C6 K Si2 C12 128.6(6) 1_455 .
C2 K Si2 C12 153.3(6) 1_455 .
C13 K Si2 C12 81.0(6) . .
C1 K Si2 C12 150.0(6) 1_455 .
Si1 K Si2 C12 -79.9(6) . .
C7 K Si2 C11 121.42(12) . .
C4 K Si2 C11 -90.72(12) 1_455 .
C5 K Si2 C11 -82.07(11) 1_455 .
C3 K Si2 C11 -63.00(13) 1_455 .
C1 K Si2 C11 152.45(11) . .
C8 K Si2 C11 125.34(14) 3_656 .
C2 K Si2 C11 147.28(11) . .
C6 K Si2 C11 -59.08(11) 1_455 .
C2 K Si2 C11 -34.43(11) 1_455 .
C13 K Si2 C11 -106.72(14) . .
C1 K Si2 C11 -37.76(10) 1_455 .
Si1 K Si2 C11 92.40(10) . .
C7 K Si2 C13 -131.87(13) . .
C4 K Si2 C13 16.00(13) 1_455 .
C5 K Si2 C13 24.65(12) 1_455 .
C3 K Si2 C13 43.71(14) 1_455 .
C1 K Si2 C13 -100.83(12) . .
C8 K Si2 C13 -127.95(15) 3_656 .
C2 K Si2 C13 -106.00(12) . .
C6 K Si2 C13 47.64(12) 1_455 .
C2 K Si2 C13 72.29(12) 1_455 .
C1 K Si2 C13 68.95(12) 1_455 .
Si1 K Si2 C13 -160.88(11) . .
C7 K C1 C2 -131.89(17) . .
C4 K C1 C2 85.00(14) 1_455 .
C5 K C1 C2 116.49(12) 1_455 .
C3 K C1 C2 61.46(18) 1_455 .
C8 K C1 C2 -3.43(13) 3_656 .
C6 K C1 C2 145.89(11) 1_455 .
C2 K C1 C2 120.8(6) 1_455 .
C13 K C1 C2 156.43(14) . .
C1 K C1 C2 169.80(12) 1_455 .
Si2 K C1 C2 -168.20(13) . .
Si1 K C1 C2 -97.25(12) . .
C7 K C1 C6 116.2(2) . .
C4 K C1 C6 -27.0(2) 1_455 .
C5 K C1 C6 4.5(2) 1_455 .
C3 K C1 C6 -50.5(2) 1_455 .
C8 K C1 C6 -115.39(18) 3_656 .
C2 K C1 C6 -112.0(2) . .
C6 K C1 C6 33.93(18) 1_455 .
C2 K C1 C6 8.9(7) 1_455 .
C13 K C1 C6 44.47(17) . .
C1 K C1 C6 57.8(3) 1_455 .
Si2 K C1 C6 79.84(17) . .
Si1 K C1 C6 150.8(2) . .
C4 K C1 C7 -143.11(12) 1_455 .
C5 K C1 C7 -111.62(12) 1_455 .
C3 K C1 C7 -166.65(14) 1_455 .
C8 K C1 C7 128.46(12) 3_656 .
C2 K C1 C7 131.89(17) . .
C6 K C1 C7 -82.23(13) 1_455 .
C2 K C1 C7 -107.3(6) 1_455 .
C13 K C1 C7 -71.69(11) . .
C1 K C1 C7 -58.3(2) 1_455 .
Si2 K C1 C7 -36.31(10) . .
Si1 K C1 C7 34.63(9) . .
C7 K C1 K -121.7(2) . 1_655
C4 K C1 K 95.20(16) 1_455 1_655
C5 K C1 K 126.69(14) 1_455 1_655
C3 K C1 K 71.7(2) 1_455 1_655
C8 K C1 K 6.77(16) 3_656 1_655
C2 K C1 K 10.20(12) . 1_655
C6 K C1 K 156.09(12) 1_455 1_655
C2 K C1 K 131.0(5) 1_455 1_655
C13 K C1 K 166.62(17) . 1_655
C1 K C1 K 180.0 1_455 1_655
Si2 K C1 K -158.00(17) . 1_655
Si1 K C1 K -87.05(14) . 1_655
C6 C1 C2 C3 1.5(3) . .
C7 C1 C2 C3 -178.0(2) . .
K C1 C2 C3 -123.2(2) . .
K C1 C2 C3 61.6(2) 1_655 .
C6 C1 C2 K 124.77(16) . .
C7 C1 C2 K -54.75(17) . .
K C1 C2 K -175.15(6) 1_655 .
C6 C1 C2 K -60.08(16) . 1_655
C7 C1 C2 K 120.40(17) . 1_655
K C1 C2 K 175.15(6) . 1_655
C7 K C2 C3 147.0(2) . .
C4 K C2 C3 5.2(2) 1_455 .
C5 K C2 C3 37.0(2) 1_455 .
C3 K C2 C3 -25.52(19) 1_455 .
C1 K C2 C3 120.0(2) . .
C8 K C2 C3 -63.6(2) 3_656 .
C6 K C2 C3 62.0(2) 1_455 .
C2 K C2 C3 -47.4(3) 1_455 .
C13 K C2 C3 99.5(2) . .
C1 K C2 C3 51.0(7) 1_455 .
Si2 K C2 C3 129.2(2) . .
Si1 K C2 C3 -178.7(2) . .
C7 K C2 C1 27.02(10) . .
C4 K C2 C1 -114.75(12) 1_455 .
C5 K C2 C1 -82.93(13) 1_455 .
C3 K C2 C1 -145.47(12) 1_455 .
C8 K C2 C1 176.49(13) 3_656 .
C6 K C2 C1 -57.93(17) 1_455 .
C2 K C2 C1 -167.35(15) 1_455 .
C13 K C2 C1 -20.45(12) . .
C1 K C2 C1 -68.9(6) 1_455 .
Si2 K C2 C1 9.22(10) . .
Si1 K C2 C1 61.32(10) . .
C7 K C2 K 14.37(18) . 1_655
C4 K C2 K -127.39(19) 1_455 1_655
C5 K C2 K -95.6(2) 1_455 1_655
C3 K C2 K -158.12(17) 1_455 1_655
C1 K C2 K -12.65(15) . 1_655
C8 K C2 K 163.8(2) 3_656 1_655
C6 K C2 K -70.6(2) 1_455 1_655
C2 K C2 K 180.0 1_455 1_655
C13 K C2 K -33.1(2) . 1_655
C1 K C2 K -81.6(7) 1_455 1_655
Si2 K C2 K -3.43(19) . 1_655
Si1 K C2 K 48.67(18) . 1_655
C1 C2 C3 C4 -1.0(3) . .
K C2 C3 C4 -95.5(2) . .
K C2 C3 C4 67.08(19) 1_655 .
C1 C2 C3 K -68.1(2) . 1_655
K C2 C3 K -162.58(13) . 1_655
C2 C3 C4 C5 0.0(3) . .
K C3 C4 C5 73.68(19) 1_655 .
C2 C3 C4 K -73.7(2) . 1_655
C3 C4 C5 C6 0.4(3) . .
K C4 C5 C6 75.1(2) 1_655 .
C3 C4 C5 K -74.69(19) . 1_655
C4 C5 C6 C1 0.3(3) . .
K C5 C6 C1 69.4(2) 1_655 .
C4 C5 C6 K -69.1(2) . 1_655
C2 C1 C6 C5 -1.2(3) . .
C7 C1 C6 C5 178.3(2) . .
K C1 C6 C5 94.0(2) . .
K C1 C6 C5 -62.00(19) 1_655 .
C2 C1 C6 K 60.81(16) . 1_655
C7 C1 C6 K -119.67(18) . 1_655
K C1 C6 K 155.99(12) . 1_655
C2 C1 C7 Si1 -45.3(2) . .
C6 C1 C7 Si1 135.24(18) . .
K C1 C7 Si1 -106.38(13) . .
K C1 C7 Si1 45.5(2) 1_655 .
C2 C1 C7 Si2 152.62(16) . .
C6 C1 C7 Si2 -26.8(3) . .
K C1 C7 Si2 91.53(13) . .
K C1 C7 Si2 -116.55(13) 1_655 .
C2 C1 C7 K 61.09(18) . .
C6 C1 C7 K -118.38(18) . .
K C1 C7 K 151.92(10) 1_655 .
C10 Si1 C7 C1 96.6(2) . .
C9 Si1 C7 C1 -25.7(2) . .
C8 Si1 C7 C1 -140.59(18) . .
K Si1 C7 C1 94.50(16) . .
C10 Si1 C7 Si2 -101.68(18) . .
C9 Si1 C7 Si2 135.98(15) . .
C8 Si1 C7 Si2 21.10(18) . .
K Si1 C7 Si2 -103.80(14) . .
C10 Si1 C7 K 2.12(17) . .
C9 Si1 C7 K -120.22(13) . .
C8 Si1 C7 K 124.91(13) . .
C12 Si2 C7 C1 83.3(2) . .
C11 Si2 C7 C1 -153.33(18) . .
C13 Si2 C7 C1 -38.4(2) . .
K Si2 C7 C1 -87.88(16) . .
C12 Si2 C7 Si1 -77.91(17) . .
C11 Si2 C7 Si1 45.44(17) . .
C13 Si2 C7 Si1 160.34(15) . .
K Si2 C7 Si1 110.89(13) . .
C12 Si2 C7 K 171.20(12) . .
C11 Si2 C7 K -65.45(13) . .
C13 Si2 C7 K 49.45(13) . .
C4 K C7 C1 62.09(17) 1_455 .
C5 K C7 C1 88.63(13) 1_455 .
C3 K C7 C1 93.3(6) 1_455 .
C8 K C7 C1 -58.32(13) 3_656 .
C2 K C7 C1 -25.65(10) . .
C6 K C7 C1 118.62(11) 1_455 .
C2 K C7 C1 167.30(13) 1_455 .
C13 K C7 C1 91.70(12) . .
C1 K C7 C1 147.51(12) 1_455 .
Si2 K C7 C1 119.22(14) . .
Si1 K C7 C1 -116.90(15) . .
C4 K C7 Si1 178.99(10) 1_455 .
C5 K C7 Si1 -154.47(8) 1_455 .
C3 K C7 Si1 -149.8(6) 1_455 .
C1 K C7 Si1 116.90(15) . .
C8 K C7 Si1 58.58(11) 3_656 .
C2 K C7 Si1 91.26(10) . .
C6 K C7 Si1 -124.48(8) 1_455 .
C2 K C7 Si1 -75.80(16) 1_455 .
C13 K C7 Si1 -151.40(12) . .
C1 K C7 Si1 -95.58(10) 1_455 .
Si2 K C7 Si1 -123.87(13) . .
C4 K C7 Si2 -57.14(16) 1_455 .
C5 K C7 Si2 -30.60(11) 1_455 .
C3 K C7 Si2 -26.0(6) 1_455 .
C1 K C7 Si2 -119.22(14) . .
C8 K C7 Si2 -177.54(8) 3_656 .
C2 K C7 Si2 -144.87(11) . .
C6 K C7 Si2 -0.60(10) 1_455 .
C2 K C7 Si2 48.08(16) 1_455 .
C13 K C7 Si2 -27.53(8) . .
C1 K C7 Si2 28.29(11) 1_455 .
Si1 K C7 Si2 123.87(13) . .
C7 Si1 C8 K 177.5(10) . 3_646
C10 Si1 C8 K -52.6(11) . 3_646
C9 Si1 C8 K 57.6(11) . 3_646
K Si1 C8 K -130.4(10) . 3_646
C7 Si2 C13 K -41.74(10) . .
C12 Si2 C13 K -169.58(11) . .
C11 Si2 C13 K 77.93(12) . .
C7 K C13 Si2 27.35(8) . .
C4 K C13 Si2 -167.21(10) 1_455 .
C5 K C13 Si2 -155.08(12) 1_455 .
C3 K C13 Si2 -152.47(9) 1_455 .
C1 K C13 Si2 58.00(9) . .
C8 K C13 Si2 105.03(16) 3_656 .
C2 K C13 Si2 67.78(10) . .
C6 K C13 Si2 -129.94(11) 1_455 .
C2 K C13 Si2 -125.60(9) 1_455 .
C1 K C13 Si2 -115.94(10) 1_455 .
Si1 K C13 Si2 14.77(8) . .
